data_4072110
loop_
_publ_author_name
'Lim, Young Mook'
'Lee, Myong Euy'
'Lee, Junseong'
'Do, Youngkyu'

_publ_section_title
;
 Reactivity of Bromodilithiosilane to Naphthalene and Anthracene
;
_journal_issue 23
_journal_name_full Organometallics
_journal_page_first 6375
_journal_paper_doi 10.1021/om800596t
_journal_volume 27
_journal_year 2008
_chemical_formula_sum 'C24 H38 Si4'
_chemical_formula_weight 438.90
_chemical_name_systematic
; 
 ? 
;
_space_group_IT_number 82
_symmetry_cell_setting tetragonal
_symmetry_space_group_name_Hall 'I -4'
_symmetry_space_group_name_H-M 'I -4'
_atom_sites_solution_hydrogens geom
_atom_sites_solution_primary direct
_atom_sites_solution_secondary difmap
_audit_creation_method SHELXL-97
_cell_angle_alpha 90.00
_cell_angle_beta 90.00
_cell_angle_gamma 90.00
_cell_formula_units_Z 8
_cell_length_a 23.1848(10)
_cell_length_b 23.1848(10)
_cell_length_c 10.3243(6)
_cell_measurement_reflns_used 7122
_cell_measurement_temperature 296(2)
_cell_measurement_theta_max 19.77
_cell_measurement_theta_min 2.48
_cell_volume 5549.7(5)
_computing_cell_refinement 'Bruker SMART'
_computing_data_collection 'Bruker SMART'
_computing_data_reduction 'Bruker SAINT'
_computing_molecular_graphics 'Bruker SHELXTL'
_computing_publication_material 'Bruker SHELXTL'
_computing_structure_refinement 'SHELXL-97 (Sheldrick, 1997)'
_computing_structure_solution 'SHELXS-97 (Sheldrick, 1990)'
_diffrn_ambient_temperature 296(2)
_diffrn_measured_fraction_theta_full 0.924
_diffrn_measured_fraction_theta_max 0.924
_diffrn_measurement_device_type 'CCD area detector'
_diffrn_measurement_method 'phi and omega scans'
_diffrn_radiation_monochromator graphite
_diffrn_radiation_source 'fine-focus sealed tube'
_diffrn_radiation_type MoK\a
_diffrn_radiation_wavelength 0.71073
_diffrn_reflns_av_R_equivalents 0.0735
_diffrn_reflns_av_sigmaI/netI 0.0741
_diffrn_reflns_limit_h_max 24
_diffrn_reflns_limit_h_min -24
_diffrn_reflns_limit_k_max 24
_diffrn_reflns_limit_k_min -24
_diffrn_reflns_limit_l_max 10
_diffrn_reflns_limit_l_min -10
_diffrn_reflns_number 20471
_diffrn_reflns_theta_full 22.26
_diffrn_reflns_theta_max 22.26
_diffrn_reflns_theta_min 1.76
_exptl_absorpt_coefficient_mu 0.222
_exptl_absorpt_correction_type none
_exptl_crystal_density_diffrn 1.051
_exptl_crystal_density_meas 0
_exptl_crystal_density_method 'not measured'
_exptl_crystal_F_000 1904
_refine_diff_density_max 0.938
_refine_diff_density_min -0.240
_refine_diff_density_rms 0.076
_refine_ls_abs_structure_details 'Flack H D (1983), Acta Cryst. A39, 876-881'
_refine_ls_abs_structure_Flack 0.3(4)
_refine_ls_extinction_method none
_refine_ls_goodness_of_fit_ref 0.997
_refine_ls_hydrogen_treatment constr
_refine_ls_matrix_type full
_refine_ls_number_parameters 264
_refine_ls_number_reflns 3249
_refine_ls_number_restraints 0
_refine_ls_restrained_S_all 0.997
_refine_ls_R_factor_all 0.1265
_refine_ls_R_factor_gt 0.0883
_refine_ls_shift/su_max 2.148
_refine_ls_shift/su_mean 0.168
_refine_ls_structure_factor_coef Fsqd
_refine_ls_weighting_details 'calc w=1/[\s^2^(Fo^2^)+(0.1608P)^2^+0.0000P] where P=(Fo^2^+2Fc^2^)/3'
_refine_ls_weighting_scheme calc
_refine_ls_wR_factor_gt 0.2119
_refine_ls_wR_factor_ref 0.2366
_reflns_number_gt 2138
_reflns_number_total 3249
_reflns_threshold_expression >2sigma(I)
_cod_data_source_file om800596t_si_002.cif
_cod_data_source_block dyk03
_cod_depositor_comments
;
The following automatic conversions were performed:

'_symmetry_cell_setting' value 'Tetragonal' changed to 'tetragonal'
according to /home/saulius/struct/CIF-dictionaries/cif_core.dic
dictionary named 'cif_core.dic' version 2.4.1 from
2010-06-29.

'_refine_ls_hydrogen_treatment' value 'Constr' changed
to 'constr' according to
/home/saulius/struct/CIF-dictionaries/cif_core.dic dictionary named
'cif_core.dic' version 2.4.1 from 2010-06-29.

Automatic conversion script
Id: cif_fix_values 1715 2011-07-08 13:25:40Z adriana 
;
_cod_original_sg_symbol_H-M I-4
_cod_database_code 4072110

loop_
_symmetry_equiv_pos_as_xyz
'x, y, z'
'-x, -y, z'
'y, -x, -z'
'-y, x, -z'
'x+1/2, y+1/2, z+1/2'
'-x+1/2, -y+1/2, z+1/2'
'y+1/2, -x+1/2, -z+1/2'
'-y+1/2, x+1/2, -z+1/2'

loop_
_atom_site_label
_atom_site_type_symbol
_atom_site_fract_x
_atom_site_fract_y
_atom_site_fract_z
_atom_site_U_iso_or_equiv
_atom_site_adp_type
_atom_site_occupancy
_atom_site_symmetry_multiplicity
_atom_site_calc_flag
_atom_site_refinement_flags
Si1 Si 0.25410(9) 0.55212(9) 0.8830(2) 0.0625(6) Uani 1 1 d .
Si2 Si 0.23620(12) 0.58736(13) 0.6676(3) 0.0846(8) Uani 1 1 d .
C1 C 0.2677(4) 0.4691(4) 0.8927(10) 0.075(2) Uani 1 1 d .
H1 H 0.2347 0.4438 0.8761 0.089 Uiso 1 1 calc R
C2 C 0.3179(4) 0.4663(3) 0.7958(9) 0.068(2) Uani 1 1 d .
C3 C 0.3254(6) 0.4276(6) 0.6994(12) 0.107(4) Uani 1 1 d .
H3 H 0.2987 0.3981 0.6879 0.129 Uiso 1 1 calc R
C4 C 0.3711(9) 0.4311(6) 0.6201(13) 0.122(5) Uani 1 1 d .
H4 H 0.3766 0.4046 0.5536 0.146 Uiso 1 1 calc R
C5 C 0.4102(7) 0.4759(8) 0.6412(14) 0.128(6) Uani 1 1 d .
H5 H 0.4420 0.4785 0.5867 0.154 Uiso 1 1 calc R
C6 C 0.4047(5) 0.5156(5) 0.7356(12) 0.087(3) Uani 1 1 d .
H6 H 0.4321 0.5444 0.7475 0.105 Uiso 1 1 calc R
C7 C 0.3549(4) 0.5115(4) 0.8166(8) 0.072(2) Uani 1 1 d .
C8 C 0.3356(4) 0.5498(4) 0.9254(9) 0.067(2) Uani 1 1 d .
H8 H 0.3552 0.5871 0.9335 0.080 Uiso 1 1 calc R
C9 C 0.3316(4) 0.5138(4) 1.0463(9) 0.078(3) Uani 1 1 d .
C10 C 0.3567(4) 0.5228(5) 1.1654(11) 0.091(3) Uani 1 1 d .
H10 H 0.3838 0.5522 1.1737 0.109 Uiso 1 1 calc R
C11 C 0.3445(9) 0.4926(10) 1.2644(16) 0.142(7) Uani 1 1 d .
H11 H 0.3604 0.5012 1.3449 0.171 Uiso 1 1 calc R
C12 C 0.3052(8) 0.4446(7) 1.2487(16) 0.123(5) Uani 1 1 d .
H12 H 0.2980 0.4207 1.3191 0.147 Uiso 1 1 calc R
C13 C 0.2777(5) 0.4332(5) 1.1308(13) 0.106(4) Uani 1 1 d .
H13 H 0.2509 0.4035 1.1235 0.127 Uiso 1 1 calc R
C14 C 0.2918(4) 0.4683(3) 1.0231(10) 0.076(3) Uani 1 1 d .
C15 C 0.3006(10) 0.6180(13) 0.607(2) 0.259(18) Uani 1 1 d .
H15A H 0.3136 0.6477 0.6647 0.389 Uiso 1 1 calc R
H15B H 0.2935 0.6342 0.5229 0.389 Uiso 1 1 calc R
H15C H 0.3296 0.5886 0.6002 0.389 Uiso 1 1 calc R
C16 C 0.2134(15) 0.5283(9) 0.561(2) 0.252(15) Uani 1 1 d .
H16A H 0.1861 0.5425 0.4988 0.378 Uiso 1 1 calc R
H16B H 0.1958 0.4984 0.6117 0.378 Uiso 1 1 calc R
H16C H 0.2464 0.5130 0.5164 0.378 Uiso 1 1 calc R
C17 C 0.1827(10) 0.6438(12) 0.655(2) 0.236(14) Uani 1 1 d .
H17A H 0.2014 0.6796 0.6339 0.354 Uiso 1 1 calc R
H17B H 0.1629 0.6477 0.7362 0.354 Uiso 1 1 calc R
H17C H 0.1555 0.6342 0.5883 0.354 Uiso 1 1 calc R
C18 C 0.2081(4) 0.5788(4) 1.0147(10) 0.076(2) Uani 1 1 d .
H18 H 0.2244 0.5581 1.0890 0.091 Uiso 1 1 calc R
Si3 Si 0.13044(13) 0.55130(14) 1.0171(4) 0.1083(11) Uani 1 1 d .
C19 C 0.0836(7) 0.5916(16) 0.905(5) 0.42(3) Uani 1 1 d .
H19A H 0.0974 0.5869 0.8180 0.630 Uiso 1 1 calc R
H19B H 0.0841 0.6318 0.9276 0.630 Uiso 1 1 calc R
H19C H 0.0449 0.5772 0.9111 0.630 Uiso 1 1 calc R
C20 C 0.1251(7) 0.4767(11) 0.983(4) 0.30(2) Uani 1 1 d .
H20A H 0.1041 0.4579 1.0511 0.457 Uiso 1 1 calc R
H20B H 0.1631 0.4604 0.9769 0.457 Uiso 1 1 calc R
H20C H 0.1052 0.4713 0.9023 0.457 Uiso 1 1 calc R
C21 C 0.1002(19) 0.556(2) 1.175(5) 0.48(6) Uani 1 1 d .
H21A H 0.0780 0.5225 1.1931 0.727 Uiso 1 1 calc R
H21B H 0.0757 0.5898 1.1798 0.727 Uiso 1 1 calc R
H21C H 0.1306 0.5600 1.2377 0.727 Uiso 1 1 calc R
Si4 Si 0.21844(16) 0.65649(12) 1.0678(3) 0.0990(10) Uani 1 1 d .
C22 C 0.2915(9) 0.6830(6) 1.019(3) 0.258(18) Uani 1 1 d .
H22A H 0.2917 0.7244 1.0192 0.388 Uiso 1 1 calc R
H22B H 0.3003 0.6694 0.9332 0.388 Uiso 1 1 calc R
H22C H 0.3198 0.6689 1.0786 0.388 Uiso 1 1 calc R
C23 C 0.1657(12) 0.7063(7) 0.986(3) 0.242(12) Uani 1 1 d .
H23A H 0.1551 0.6906 0.9032 0.363 Uiso 1 1 calc R
H23B H 0.1833 0.7435 0.9738 0.363 Uiso 1 1 calc R
H23C H 0.1319 0.7103 1.0389 0.363 Uiso 1 1 calc R
C24 C 0.2069(14) 0.6641(8) 1.243(2) 0.216(12) Uani 1 1 d .
H24A H 0.2361 0.6429 1.2889 0.324 Uiso 1 1 calc R
H24B H 0.1696 0.6492 1.2654 0.324 Uiso 1 1 calc R
H24C H 0.2090 0.7041 1.2666 0.324 Uiso 1 1 calc R

loop_
_atom_site_aniso_label
_atom_site_aniso_U_11
_atom_site_aniso_U_22
_atom_site_aniso_U_33
_atom_site_aniso_U_23
_atom_site_aniso_U_13
_atom_site_aniso_U_12
Si1 0.0628(13) 0.0540(12) 0.0707(14) 0.0000(10) -0.0041(11) -0.0023(10)
Si2 0.0843(18) 0.0856(18) 0.0838(18) 0.0028(15) -0.0077(14) 0.0040(14)
C1 0.065(5) 0.060(5) 0.099(7) 0.001(5) -0.002(5) -0.009(4)
C2 0.075(5) 0.049(5) 0.082(6) -0.008(4) -0.010(5) 0.008(4)
C3 0.122(10) 0.121(9) 0.080(8) -0.024(7) -0.016(7) 0.025(7)
C4 0.192(15) 0.096(8) 0.077(8) -0.021(7) -0.003(10) 0.028(9)
C5 0.131(11) 0.161(15) 0.093(9) 0.045(10) 0.044(8) 0.082(12)
C6 0.076(6) 0.077(6) 0.109(8) 0.027(6) 0.023(6) 0.015(5)
C7 0.075(5) 0.084(6) 0.058(5) 0.015(5) 0.004(5) 0.018(5)
C8 0.064(5) 0.062(5) 0.075(6) 0.000(4) -0.004(4) -0.005(4)
C9 0.091(6) 0.067(5) 0.076(6) 0.002(5) -0.013(5) 0.020(5)
C10 0.087(6) 0.120(8) 0.065(7) -0.024(6) -0.016(6) 0.031(6)
C11 0.177(16) 0.166(16) 0.084(10) -0.008(10) -0.025(10) 0.080(14)
C12 0.149(13) 0.119(11) 0.101(11) 0.023(9) 0.025(9) 0.040(10)
C13 0.098(7) 0.114(8) 0.105(9) 0.031(7) 0.029(7) 0.020(6)
C14 0.083(6) 0.047(5) 0.098(8) 0.012(5) 0.011(6) 0.019(4)
C15 0.184(18) 0.39(4) 0.20(2) 0.21(3) -0.065(16) -0.10(2)
C16 0.48(5) 0.148(14) 0.130(14) -0.042(12) -0.13(2) 0.01(2)
C17 0.22(2) 0.32(3) 0.171(17) 0.11(2) 0.032(16) 0.18(2)
C18 0.083(5) 0.058(5) 0.086(6) -0.009(4) 0.002(5) 0.014(4)
Si3 0.0760(18) 0.096(2) 0.153(3) 0.012(2) 0.0338(19) 0.0123(16)
C19 0.060(8) 0.43(5) 0.77(8) 0.41(5) -0.08(2) -0.021(15)
C20 0.094(10) 0.29(3) 0.53(5) -0.27(3) 0.083(19) -0.080(14)
C21 0.38(6) 0.55(8) 0.52(7) -0.29(7) 0.36(6) -0.31(6)
Si4 0.129(2) 0.0656(16) 0.102(2) -0.0116(15) 0.0045(18) 0.0176(16)
C22 0.186(16) 0.087(9) 0.50(5) -0.121(18) 0.14(2) -0.053(10)
C23 0.32(3) 0.101(10) 0.30(3) 0.018(15) -0.10(3) 0.104(15)
C24 0.39(4) 0.097(11) 0.156(15) -0.025(10) 0.029(19) -0.051(16)

loop_
_atom_type_symbol
_atom_type_description
_atom_type_scat_dispersion_real
_atom_type_scat_dispersion_imag
_atom_type_scat_source
C C 0.0033 0.0016 'International Tables Vol C Tables 4.2.6.8 and 6.1.1.4'
H H 0.0000 0.0000 'International Tables Vol C Tables 4.2.6.8 and 6.1.1.4'
Si Si 0.0817 0.0704 'International Tables Vol C Tables 4.2.6.8 and 6.1.1.4'

loop_
_geom_angle_atom_site_label_1
_geom_angle_atom_site_label_2
_geom_angle_atom_site_label_3
_geom_angle
C18 Si1 C8 114.1(4)
C18 Si1 C1 112.8(4)
C8 Si1 C1 78.7(4)
C18 Si1 Si2 118.1(3)
C8 Si1 Si2 112.7(3)
C1 Si1 Si2 114.2(3)
C15 Si2 C17 105.3(12)
C15 Si2 C16 109.3(16)
C17 Si2 C16 107.4(14)
C15 Si2 Si1 108.6(6)
C17 Si2 Si1 115.5(6)
C16 Si2 Si1 110.5(7)
C14 C1 C2 108.2(7)
C14 C1 Si1 97.0(6)
C2 C1 Si1 97.5(5)
C3 C2 C7 122.8(11)
C3 C2 C1 127.3(10)
C7 C2 C1 109.9(7)
C4 C3 C2 120.8(14)
C3 C4 C5 117.6(12)
C6 C5 C4 124.1(12)
C5 C6 C7 117.1(12)
C2 C7 C6 117.7(9)
C2 C7 C8 112.4(8)
C6 C7 C8 129.9(9)
C7 C8 C9 108.1(7)
C7 C8 Si1 98.0(5)
C9 C8 Si1 98.2(6)
C10 C9 C14 122.5(10)
C10 C9 C8 129.1(10)
C14 C9 C8 108.1(8)
C11 C10 C9 122.7(14)
C10 C11 C12 118.2(15)
C13 C12 C11 122.0(13)
C12 C13 C14 118.0(12)
C13 C14 C9 116.3(10)
C13 C14 C1 130.1(10)
C9 C14 C1 113.3(8)
Si1 C18 Si4 117.4(5)
Si1 C18 Si3 116.4(5)
Si4 C18 Si3 115.6(5)
C20 Si3 C21 103(2)
C20 Si3 C19 109.3(18)
C21 Si3 C19 108(3)
C20 Si3 C18 112.9(6)
C21 Si3 C18 111.1(14)
C19 Si3 C18 112.3(7)
C24 Si4 C22 111.5(15)
C24 Si4 C23 106.8(13)
C22 Si4 C23 105.3(13)
C24 Si4 C18 110.9(7)
C22 Si4 C18 110.4(5)
C23 Si4 C18 111.8(8)

loop_
_geom_bond_atom_site_label_1
_geom_bond_atom_site_label_2
_geom_bond_distance
Si1 C18 1.835(9)
Si1 C8 1.939(8)
Si1 C1 1.953(9)
Si1 Si2 2.405(4)
Si2 C15 1.77(2)
Si2 C17 1.808(16)
Si2 C16 1.836(17)
C1 C14 1.457(15)
C1 C2 1.534(13)
C2 C3 1.353(15)
C2 C7 1.372(13)
C3 C4 1.34(2)
C4 C5 1.40(2)
C5 C6 1.346(19)
C6 C7 1.429(14)
C7 C8 1.500(12)
C8 C9 1.504(13)
C9 C10 1.377(14)
C9 C14 1.422(14)
C10 C11 1.27(2)
C11 C12 1.45(3)
C12 C13 1.40(2)
C13 C14 1.417(15)
C18 Si4 1.898(9)
C18 Si3 1.911(10)
Si3 C20 1.77(2)
Si3 C21 1.78(3)
Si3 C19 1.84(2)
Si4 C24 1.84(2)
Si4 C22 1.871(17)
Si4 C23 1.883(16)
